data_7113493
loop_
_publ_author_name
'Mukherjee, Soumen'
'Rentschler, Eva'
'Weyherm\"uller, Thomas'
'Wieghardt, Karl'
'Chaudhuri, Phalguni'

_publ_section_title
;
 A unique series of dinuclear transition metal--polyradical complexes with
 a m-phenylenediamine spacer and their catalytic reactivity
;
_journal_coden_ASTM CHCOFS
_journal_issue 15
_journal_name_full
;
 Chemical Communications (Cambridge, United Kingdom)
;
_journal_page_first 1828
_journal_page_last 1829
_journal_paper_doi 10.1039/b300792h
_journal_year 2003
_chemical_formula_structural '[C102 H132 Fe2 N6 O6], 0.5 Acetone'
_chemical_formula_sum 'C103.5 H135 Fe2 N6 O6.5'
_chemical_formula_weight 1678.88
_space_group_IT_number 14
_symmetry_cell_setting monoclinic
_symmetry_space_group_name_Hall '-P 2yn'
_symmetry_space_group_name_H-M 'P 1 21/n 1'
_atom_sites_solution_hydrogens geom
_atom_sites_solution_primary direct
_atom_sites_solution_secondary difmap
_audit_creation_method SHELXL
_cell_angle_alpha 90.00
_cell_angle_beta 106.40(1)
_cell_angle_gamma 90.00
_cell_formula_units_Z 4
_cell_length_a 25.374(2)
_cell_length_b 15.7754(12)
_cell_length_c 26.287(2)
_cell_measurement_temperature 100(2)
_cell_volume 10094.2(14)
_computing_cell_refinement 'DENZO, Nonius Collect Software'
_computing_data_collection 'DENZO, Nonius Collect Software'
_computing_data_reduction 'DENZO, Nonius Collect Software'
_computing_structure_refinement 'SHELXL-93 (Sheldrick, 1993)'
_computing_structure_solution 'SHELXS-86 (Sheldrick, 1990)'
_diffrn_ambient_temperature 100(2)
_diffrn_measurement_device 'Nonius Kappa-CCD'
_diffrn_measurement_method '480 images at 0.7 deg. in \w and 630 sec.'
_diffrn_radiation_monochromator graphite
_diffrn_radiation_source 'rotating anode'
_diffrn_radiation_type MoK\a
_diffrn_radiation_wavelength 0.71073
_diffrn_reflns_av_R_equivalents 0.0768
_diffrn_reflns_av_sigmaI/netI 0.1149
_diffrn_reflns_limit_h_max 15
_diffrn_reflns_limit_h_min -29
_diffrn_reflns_limit_k_max 15
_diffrn_reflns_limit_k_min -18
_diffrn_reflns_limit_l_max 30
_diffrn_reflns_limit_l_min -30
_diffrn_reflns_number 33764
_diffrn_reflns_theta_max 23.50
_diffrn_reflns_theta_min 3.06
_exptl_absorpt_coefficient_mu 0.340
_exptl_absorpt_correction_T_max 0.9850
_exptl_absorpt_correction_T_min 0.9608
_exptl_absorpt_correction_type 'Gaussian, face-indexed'
_exptl_crystal_colour black
_exptl_crystal_density_diffrn 1.105
_exptl_crystal_description 'opaque block'
_exptl_crystal_F_000 3608
_exptl_crystal_size_max 0.11
_exptl_crystal_size_mid 0.06
_exptl_crystal_size_min 0.04
_refine_diff_density_max 0.469
_refine_diff_density_min -0.348
_refine_diff_density_rms 0.063
_refine_ls_extinction_method none
_refine_ls_goodness_of_fit_all 1.045
_refine_ls_goodness_of_fit_obs 1.137
_refine_ls_matrix_type full
_refine_ls_number_parameters 1081
_refine_ls_number_reflns 14670
_refine_ls_number_restraints 0
_refine_ls_restrained_S_all 1.070
_refine_ls_restrained_S_obs 1.137
_refine_ls_R_factor_all 0.1303
_refine_ls_R_factor_obs 0.0658
_refine_ls_shift/esd_max 0.003
_refine_ls_shift/esd_mean 0.000
_refine_ls_structure_factor_coef Fsqd
_refine_ls_weighting_details 'w=1/[\s^2^(Fo^2^)+(0.0265P)^2^+13.7237P] where P=(Fo^2^+2Fc^2^)/3'
_refine_ls_weighting_scheme calc
_refine_ls_wR_factor_all 0.1372
_refine_ls_wR_factor_obs 0.1120
_reflns_number_observed 9147
_reflns_number_total 14847
_reflns_observed_criterion >2sigma(I)
_cod_duplicate_entry 7103790
_cod_data_source_file b300792h.txt
_cod_data_source_block 3
_cod_depositor_comments
;
The following automatic conversions were performed:

'_symmetry_cell_setting' value 'Monoclinic' changed to 'monoclinic'
according to
/usr/data/users/saulius/automatic-downloads/retrospective/RSC/lib/dictionaries/cif_core.dic
dictionary named 'cif_core.dic' version 2.4.2 from 2011-04-26.

Automatic conversion script
Id: cif_fix_values 2281 2013-09-26 08:29:07Z andrius 

The following automatic conversions were performed:

'_refine_ls_weighting_scheme' value 'calc
w=1/[\s^2^(Fo^2^)+(0.0265P)^2^+13.7237P] where P=(Fo^2^+2Fc^2^)/3'
was changed to 'calc'. New tag '_refine_ls_weighting_details' was
created. The value of the new tag was set to
'w=1/[\s^2^(Fo^2^)+(0.0265P)^2^+13.7237P] where P=(Fo^2^+2Fc^2^)/3'.

Automatic conversion script
Id: cif_fix_values 3143 2015-03-26 13:38:13Z robertas 
;
_cod_original_cell_volume 10094.2(13)
_cod_original_sg_symbol_H-M P2(1)/n
_cod_original_formula_sum 'C103.50 H135 Fe2 N6 O6.50'
_cod_database_code 7113493

loop_
_symmetry_equiv_pos_as_xyz
'x, y, z'
'-x+1/2, y+1/2, -z+1/2'
'-x, -y, -z'
'x-1/2, -y-1/2, z-1/2'

loop_
_atom_site_aniso_label
_atom_site_aniso_U_11
_atom_site_aniso_U_22
_atom_site_aniso_U_33
_atom_site_aniso_U_23
_atom_site_aniso_U_13
_atom_site_aniso_U_12
Fe1 0.0230(4) 0.0226(3) 0.0310(4) -0.0030(3) 0.0088(3) 0.0011(3)
Fe2 0.0277(4) 0.0204(3) 0.0274(4) 0.0013(3) 0.0073(3) 0.0006(3)
O1 0.022(2) 0.035(2) 0.030(2) -0.0062(15) 0.0094(15) 0.0008(14)
C1 0.023(3) 0.025(3) 0.033(3) -0.005(2) 0.008(2) -0.005(2)
C2 0.026(3) 0.027(3) 0.037(3) 0.000(2) 0.011(2) -0.001(2)
C3 0.022(3) 0.042(3) 0.044(3) -0.002(3) 0.012(3) 0.004(2)
C4 0.028(3) 0.041(3) 0.039(3) -0.011(2) 0.018(3) -0.006(2)
C5 0.027(3) 0.042(3) 0.034(3) -0.002(2) 0.010(2) -0.006(2)
C6 0.026(3) 0.026(3) 0.033(3) -0.006(2) 0.011(2) -0.003(2)
N7 0.019(2) 0.023(2) 0.031(2) -0.005(2) 0.008(2) -0.002(2)
C8 0.023(3) 0.028(3) 0.027(3) -0.001(2) 0.011(2) -0.005(2)
C9 0.032(3) 0.018(2) 0.036(3) -0.004(2) 0.013(2) -0.002(2)
C10 0.035(3) 0.023(3) 0.034(3) 0.003(2) 0.010(2) 0.002(2)
C11 0.032(3) 0.022(2) 0.027(3) 0.002(2) 0.006(2) -0.001(2)
C12 0.029(3) 0.024(3) 0.024(3) -0.003(2) 0.010(2) -0.006(2)
C13 0.022(3) 0.021(2) 0.030(3) -0.001(2) 0.014(2) 0.001(2)
N14 0.030(2) 0.023(2) 0.027(2) -0.001(2) 0.007(2) -0.003(2)
C15 0.027(3) 0.022(2) 0.026(3) -0.001(2) 0.007(2) -0.003(2)
C16 0.029(3) 0.033(3) 0.029(3) -0.003(2) 0.007(2) -0.005(2)
C17 0.029(3) 0.033(3) 0.035(3) -0.004(2) 0.009(2) -0.002(2)
C18 0.035(3) 0.038(3) 0.030(3) -0.004(2) 0.012(2) 0.000(2)
C19 0.031(3) 0.030(3) 0.026(3) -0.002(2) 0.008(2) -0.003(2)
O20 0.031(2) 0.022(2) 0.027(2) -0.0004(14) 0.0078(15) 0.0018(14)
C20 0.027(3) 0.019(2) 0.031(3) 0.005(2) 0.009(2) 0.003(2)
C21 0.022(3) 0.057(3) 0.044(3) 0.002(3) 0.011(3) 0.006(3)
C22 0.037(3) 0.064(4) 0.044(3) 0.017(3) 0.007(3) 0.013(3)
C23 0.033(3) 0.072(4) 0.045(3) -0.007(3) 0.004(3) -0.011(3)
C24 0.036(3) 0.085(4) 0.048(4) 0.006(3) 0.008(3) 0.014(3)
C25 0.040(4) 0.063(4) 0.047(3) -0.007(3) 0.021(3) 0.005(3)
C26 0.109(6) 0.137(6) 0.116(6) -0.095(5) 0.085(5) -0.075(5)
C27 0.070(5) 0.111(5) 0.054(4) -0.007(4) 0.028(4) 0.005(4)
C28 0.050(4) 0.099(5) 0.069(4) -0.026(4) 0.036(3) -0.008(4)
C29 0.050(4) 0.042(3) 0.034(3) -0.005(2) 0.016(3) -0.020(3)
C30 0.071(4) 0.047(3) 0.050(4) 0.002(3) 0.025(3) -0.016(3)
C31 0.070(4) 0.065(4) 0.046(3) -0.011(3) 0.026(3) -0.037(3)
C32 0.045(4) 0.071(4) 0.047(3) -0.007(3) 0.023(3) -0.021(3)
C33 0.045(3) 0.032(3) 0.029(3) -0.003(2) 0.016(2) -0.008(2)
C34 0.055(4) 0.027(3) 0.041(3) -0.009(2) 0.015(3) -0.002(2)
C35 0.062(4) 0.041(3) 0.039(3) -0.010(3) 0.012(3) -0.019(3)
C36 0.042(3) 0.037(3) 0.041(3) -0.004(2) 0.008(3) -0.008(3)
O41 0.027(2) 0.021(2) 0.033(2) 0.0001(14) 0.0098(15) 0.0004(14)
C41 0.018(3) 0.025(3) 0.032(3) -0.001(2) 0.009(2) -0.003(2)
C42 0.016(2) 0.021(2) 0.033(3) -0.004(2) 0.001(2) -0.001(2)
C43 0.023(3) 0.031(3) 0.027(3) 0.004(2) 0.004(2) -0.002(2)
C44 0.024(3) 0.024(2) 0.033(3) -0.004(2) 0.004(2) 0.000(2)
C45 0.024(3) 0.022(3) 0.037(3) -0.006(2) 0.005(2) 0.000(2)
C46 0.015(2) 0.026(3) 0.029(3) 0.002(2) 0.004(2) 0.001(2)
N47 0.019(2) 0.022(2) 0.033(2) -0.005(2) 0.006(2) 0.002(2)
C48 0.022(3) 0.017(2) 0.027(3) -0.002(2) 0.006(2) -0.001(2)
C49 0.025(3) 0.023(2) 0.037(3) -0.003(2) 0.007(2) -0.002(2)
C50 0.027(3) 0.020(2) 0.043(3) 0.000(2) 0.017(2) 0.002(2)
C51 0.026(3) 0.021(2) 0.027(3) -0.006(2) 0.006(2) -0.001(2)
C52 0.027(3) 0.016(2) 0.030(3) 0.007(2) 0.006(2) 0.002(2)
C53 0.026(3) 0.017(2) 0.032(3) 0.003(2) 0.011(2) 0.004(2)
N54 0.028(2) 0.016(2) 0.030(2) -0.001(2) 0.010(2) 0.001(2)
C55 0.025(3) 0.018(2) 0.023(3) -0.002(2) 0.010(2) -0.002(2)
C56 0.017(3) 0.027(3) 0.024(3) -0.001(2) 0.005(2) 0.004(2)
C57 0.025(3) 0.022(2) 0.026(3) -0.002(2) 0.011(2) -0.001(2)
C58 0.034(3) 0.014(2) 0.039(3) -0.004(2) 0.017(2) -0.007(2)
C59 0.028(3) 0.020(2) 0.030(3) -0.004(2) 0.010(2) -0.001(2)
O60 0.025(2) 0.022(2) 0.030(2) 0.0025(14) 0.0062(15) 0.0017(14)
C60 0.029(3) 0.020(2) 0.026(3) -0.005(2) 0.010(2) 0.001(2)
C61 0.028(3) 0.025(2) 0.030(3) -0.002(2) 0.004(2) 0.001(2)
C62 0.034(3) 0.041(3) 0.037(3) 0.002(2) 0.013(2) 0.011(2)
C63 0.041(3) 0.036(3) 0.032(3) -0.004(2) 0.011(2) 0.001(2)
C64 0.037(3) 0.030(3) 0.034(3) -0.002(2) 0.002(2) -0.001(2)
C65 0.034(3) 0.023(3) 0.040(3) -0.002(2) 0.003(2) 0.005(2)
C66 0.053(4) 0.022(3) 0.045(3) -0.003(2) 0.010(3) 0.005(2)
C67 0.048(4) 0.031(3) 0.058(4) -0.005(3) -0.001(3) 0.011(3)
C68 0.061(4) 0.025(3) 0.044(3) 0.004(2) 0.010(3) 0.000(3)
C69 0.029(3) 0.019(2) 0.033(3) 0.003(2) 0.008(2) 0.003(2)
C70 0.043(3) 0.031(3) 0.040(3) -0.005(2) 0.005(3) 0.010(2)
C71 0.060(4) 0.035(3) 0.052(3) 0.021(3) 0.024(3) 0.015(3)
C72 0.034(3) 0.030(3) 0.058(4) 0.013(3) 0.002(3) 0.004(2)
C73 0.032(3) 0.025(3) 0.045(3) -0.001(2) 0.006(2) -0.001(2)
C74 0.028(3) 0.032(3) 0.062(4) 0.000(3) 0.018(3) 0.003(2)
C75 0.023(3) 0.029(3) 0.068(4) -0.003(3) 0.008(3) -0.005(2)
C76 0.039(3) 0.040(3) 0.049(3) -0.005(3) -0.002(3) 0.002(3)
O81 0.022(2) 0.023(2) 0.034(2) -0.0016(14) 0.0090(15) 0.0008(14)
C81 0.026(3) 0.020(2) 0.026(3) 0.003(2) 0.006(2) 0.003(2)
C82 0.028(3) 0.019(2) 0.026(3) 0.003(2) 0.011(2) 0.000(2)
C83 0.033(3) 0.020(2) 0.027(3) -0.002(2) 0.010(2) 0.001(2)
C84 0.025(3) 0.020(2) 0.028(3) 0.002(2) 0.010(2) 0.000(2)
C85 0.026(3) 0.022(2) 0.028(3) -0.002(2) 0.011(2) -0.004(2)
C86 0.024(3) 0.020(2) 0.026(3) 0.002(2) 0.008(2) 0.001(2)
N87 0.025(2) 0.019(2) 0.027(2) -0.004(2) 0.011(2) 0.001(2)
C88 0.018(3) 0.015(2) 0.034(3) -0.005(2) 0.007(2) 0.004(2)
C89 0.022(3) 0.026(2) 0.025(3) 0.001(2) 0.008(2) 0.006(2)
C90 0.018(2) 0.021(2) 0.031(3) 0.002(2) 0.009(2) 0.002(2)
C91 0.020(3) 0.019(2) 0.034(3) -0.002(2) 0.007(2) 0.001(2)
C92 0.021(3) 0.017(2) 0.028(3) 0.000(2) 0.009(2) 0.005(2)
C93 0.019(3) 0.017(2) 0.033(3) 0.003(2) 0.011(2) 0.003(2)
N94 0.023(2) 0.022(2) 0.026(2) -0.001(2) 0.005(2) 0.000(2)
C95 0.023(3) 0.022(2) 0.029(3) 0.001(2) 0.005(2) 0.003(2)
C96 0.032(3) 0.028(3) 0.029(3) 0.000(2) 0.005(2) 0.002(2)
C97 0.032(3) 0.022(3) 0.040(3) -0.002(2) 0.007(2) 0.005(2)
C98 0.031(3) 0.027(3) 0.034(3) 0.002(2) 0.002(2) 0.003(2)
C99 0.023(3) 0.024(2) 0.032(3) 0.001(2) 0.007(2) -0.003(2)
O100 0.032(2) 0.021(2) 0.026(2) 0.0024(14) 0.0070(15) 0.0013(14)
C100 0.023(3) 0.021(3) 0.028(3) 0.000(2) 0.005(2) -0.004(2)
C101 0.028(3) 0.020(2) 0.035(3) -0.007(2) 0.004(2) -0.001(2)
C102 0.041(3) 0.032(3) 0.035(3) -0.003(2) 0.000(3) -0.001(2)
C103 0.038(3) 0.027(3) 0.058(4) -0.013(3) 0.004(3) -0.004(2)
C104 0.034(3) 0.031(3) 0.040(3) -0.002(2) 0.002(2) -0.006(2)
C105 0.032(3) 0.021(2) 0.030(3) -0.004(2) 0.016(2) 0.005(2)
C106 0.034(3) 0.031(3) 0.043(3) -0.007(2) 0.019(3) 0.002(2)
C107 0.033(3) 0.026(3) 0.049(3) 0.002(2) 0.014(3) 0.008(2)
C108 0.030(3) 0.028(3) 0.043(3) 0.003(2) 0.017(2) 0.002(2)
C109 0.047(4) 0.031(3) 0.040(3) -0.006(2) 0.003(3) 0.013(3)
C110 0.043(3) 0.034(3) 0.051(3) -0.005(3) 0.007(3) 0.015(3)
C111 0.047(4) 0.025(3) 0.096(5) -0.012(3) 0.013(3) 0.000(3)
C112 0.089(5) 0.045(3) 0.051(4) -0.018(3) -0.003(3) 0.037(3)
C113 0.028(3) 0.024(2) 0.026(3) 0.003(2) 0.002(2) 0.000(2)
C114 0.041(3) 0.035(3) 0.032(3) 0.006(2) 0.008(2) -0.001(2)
C115 0.044(3) 0.033(3) 0.031(3) 0.005(2) 0.014(2) -0.001(2)
C116 0.036(3) 0.038(3) 0.032(3) 0.005(2) 0.000(2) -0.002(2)
O200 0.093(10) 0.142(11) 0.260(17) 0.056(11) 0.042(11) -0.006(8)
C200 0.080(14) 0.103(14) 0.210(25) -0.005(14) 0.051(15) -0.043(11)
C202 0.083(13) 0.097(12) 0.184(19) 0.000(12) 0.048(13) -0.014(10)
C201 0.113(15) 0.075(11) 0.195(21) 0.016(12) 0.053(15) 0.008(10)

loop_
_atom_site_label
_atom_site_type_symbol
_atom_site_fract_x
_atom_site_fract_y
_atom_site_fract_z
_atom_site_U_iso_or_equiv
_atom_site_thermal_displace_type
_atom_site_occupancy
_atom_site_calc_flag
_atom_site_refinement_flags
Fe1 Fe 0.81239(3) -0.07200(4) 0.02752(3) 0.0253(2) Uani 1 d .
Fe2 Fe 0.98072(3) 0.12282(4) 0.25065(2) 0.0253(2) Uani 1 d .
O1 O 0.73003(11) -0.0672(2) 0.00610(11) 0.0286(7) Uani 1 d .
C1 C 0.7081(2) -0.0528(3) 0.0437(2) 0.0273(11) Uani 1 d .
C2 C 0.6525(2) -0.0264(3) 0.0352(2) 0.0295(11) Uani 1 d .
C3 C 0.6350(2) -0.0116(3) 0.0794(2) 0.0357(12) Uani 1 d .
H3 H 0.5982(2) 0.0070(3) 0.0742(2) 0.043 Uiso 1 calc R
C4 C 0.6684(2) -0.0224(3) 0.1324(2) 0.0345(12) Uani 1 d .
C5 C 0.7216(2) -0.0489(3) 0.1412(2) 0.0338(12) Uani 1 d .
H5 H 0.7439(2) -0.0577(3) 0.1764(2) 0.041 Uiso 1 calc R
C6 C 0.7434(2) -0.0632(3) 0.0979(2) 0.0280(11) Uani 1 d .
N7 N 0.79495(14) -0.0840(2) 0.10000(14) 0.0244(9) Uani 1 d .
C8 C 0.8347(2) -0.0939(3) 0.1502(2) 0.0252(11) Uani 1 d .
C9 C 0.8598(2) -0.1730(3) 0.1644(2) 0.0281(11) Uani 1 d .
H9 H 0.8490(2) -0.2206(3) 0.1417(2) 0.034 Uiso 1 calc R
C10 C 0.9001(2) -0.1806(3) 0.2118(2) 0.0302(11) Uani 1 d .
H10 H 0.9157(2) -0.2348(3) 0.2224(2) 0.036 Uiso 1 calc R
C11 C 0.9186(2) -0.1119(3) 0.2442(2) 0.0273(11) Uani 1 d .
H11 H 0.9474(2) -0.1185(3) 0.2761(2) 0.033 Uiso 1 calc R
C12 C 0.8948(2) -0.0321(3) 0.2298(2) 0.0253(11) Uani 1 d .
C13 C 0.8523(2) -0.0249(3) 0.1836(2) 0.0233(10) Uani 1 d .
H13 H 0.8348(2) 0.0284(3) 0.1744(2) 0.028 Uiso 1 calc R
N14 N 0.91627(14) 0.0419(2) 0.25959(14) 0.0270(9) Uani 1 d .
C15 C 0.9068(2) 0.0531(2) 0.3063(2) 0.0251(11) Uani 1 d .
C16 C 0.8747(2) 0.0002(3) 0.3293(2) 0.0309(11) Uani 1 d .
H16 H 0.8545(2) -0.0452(3) 0.3093(2) 0.037 Uiso 1 calc R
C17 C 0.8723(2) 0.0135(3) 0.3796(2) 0.0322(12) Uani 1 d .
C18 C 0.9023(2) 0.0834(3) 0.4087(2) 0.0339(12) Uani 1 d .
H18 H 0.9010(2) 0.0914(3) 0.4441(2) 0.041 Uiso 1 calc R
C19 C 0.9329(2) 0.1395(3) 0.3889(2) 0.0290(11) Uani 1 d .
O20 O 0.95963(12) 0.1760(2) 0.31132(11) 0.0269(7) Uani 1 d .
C20 C 0.9341(2) 0.1268(3) 0.3357(2) 0.0252(11) Uani 1 d .
C21 C 0.6169(2) -0.0115(3) -0.0219(2) 0.0409(13) Uani 1 d .
C22 C 0.6410(2) 0.0594(3) -0.0476(2) 0.0493(14) Uani 1 d .
H22A H 0.6786(2) 0.0446(3) -0.0472(2) 0.074 Uiso 1 calc R
H22B H 0.6415(2) 0.1121(3) -0.0277(2) 0.074 Uiso 1 calc R
H22C H 0.6185(2) 0.0672(3) -0.0843(2) 0.074 Uiso 1 calc R
C23 C 0.6129(2) -0.0936(3) -0.0545(2) 0.0513(15) Uani 1 d .
H23A H 0.5973(2) -0.1389(3) -0.0377(2) 0.077 Uiso 1 calc R
H23B H 0.6496(2) -0.1101(3) -0.0561(2) 0.077 Uiso 1 calc R
H23C H 0.5892(2) -0.0839(3) -0.0905(2) 0.077 Uiso 1 calc R
C24 C 0.5581(2) 0.0130(4) -0.0228(2) 0.057(2) Uani 1 d .
H24A H 0.5421(2) -0.0322(4) -0.0063(2) 0.085 Uiso 1 calc R
H24B H 0.5359(2) 0.0209(4) -0.0596(2) 0.085 Uiso 1 calc R
H24C H 0.5589(2) 0.0658(4) -0.0030(2) 0.085 Uiso 1 calc R
C25 C 0.6465(2) -0.0017(3) 0.1799(2) 0.0480(14) Uani 1 d .
C26 C 0.6768(3) 0.0735(5) 0.2084(3) 0.110(3) Uani 1 d .
H26A H 0.7164(3) 0.0625(5) 0.2180(3) 0.165 Uiso 1 calc R
H26B H 0.6657(3) 0.0841(5) 0.2406(3) 0.165 Uiso 1 calc R
H26C H 0.6683(3) 0.1233(5) 0.1852(3) 0.165 Uiso 1 calc R
C27 C 0.6568(3) -0.0779(4) 0.2190(2) 0.076(2) Uani 1 d .
H27A H 0.6372(3) -0.1278(4) 0.2009(2) 0.114 Uiso 1 calc R
H27B H 0.6435(3) -0.0638(4) 0.2495(2) 0.114 Uiso 1 calc R
H27C H 0.6963(3) -0.0901(4) 0.2311(2) 0.114 Uiso 1 calc R
C28 C 0.5851(2) 0.0134(4) 0.1646(2) 0.069(2) Uani 1 d .
H28A H 0.5659(2) -0.0365(4) 0.1461(2) 0.103 Uiso 1 calc R
H28B H 0.5761(2) 0.0629(4) 0.1412(2) 0.103 Uiso 1 calc R
H28C H 0.5735(2) 0.0237(4) 0.1967(2) 0.103 Uiso 1 calc R
C29 C 0.8393(2) -0.0441(3) 0.4067(2) 0.0409(13) Uani 1 d .
C30 C 0.8805(2) -0.0939(3) 0.4503(2) 0.054(2) Uani 1 d .
H30A H 0.9039(2) -0.0542(3) 0.4755(2) 0.082 Uiso 1 calc R
H30B H 0.9034(2) -0.1292(3) 0.4344(2) 0.082 Uiso 1 calc R
H30C H 0.8606(2) -0.1301(3) 0.4690(2) 0.082 Uiso 1 calc R
C31 C 0.8035(2) -0.1077(3) 0.3681(2) 0.058(2) Uani 1 d .
H31A H 0.7768(2) -0.0769(3) 0.3398(2) 0.087 Uiso 1 calc R
H31B H 0.7839(2) -0.1438(3) 0.3871(2) 0.087 Uiso 1 calc R
H31C H 0.8267(2) -0.1429(3) 0.3525(2) 0.087 Uiso 1 calc R
C32 C 0.8016(2) 0.0089(3) 0.4309(2) 0.053(2) Uani 1 d .
H32A H 0.7754(2) 0.0405(3) 0.4027(2) 0.079 Uiso 1 calc R
H32B H 0.8239(2) 0.0488(3) 0.4568(2) 0.079 Uiso 1 calc R
H32C H 0.7816(2) -0.0287(3) 0.4486(2) 0.079 Uiso 1 calc R
C33 C 0.9661(2) 0.2129(3) 0.4215(2) 0.0342(12) Uani 1 d .
C34 C 0.9447(2) 0.2979(3) 0.3956(2) 0.0405(13) Uani 1 d .
H34A H 0.9474(2) 0.2988(3) 0.3591(2) 0.061 Uiso 1 calc R
H34B H 0.9669(2) 0.3441(3) 0.4158(2) 0.061 Uiso 1 calc R
H34C H 0.9063(2) 0.3053(3) 0.3953(2) 0.061 Uiso 1 calc R
C35 C 0.9611(2) 0.2147(3) 0.4783(2) 0.0479(14) Uani 1 d .
H35A H 0.9745(2) 0.1610(3) 0.4959(2) 0.072 Uiso 1 calc R
H35B H 0.9225(2) 0.2227(3) 0.4773(2) 0.072 Uiso 1 calc R
H35C H 0.9831(2) 0.2615(3) 0.4978(2) 0.072 Uiso 1 calc R
C36 C 1.0272(2) 0.2027(3) 0.4248(2) 0.0406(13) Uani 1 d .
H36A H 1.0315(2) 0.2014(3) 0.3889(2) 0.061 Uiso 1 calc R
H36B H 1.0411(2) 0.1497(3) 0.4431(2) 0.061 Uiso 1 calc R
H36C H 1.0480(2) 0.2506(3) 0.4444(2) 0.061 Uiso 1 calc R
O41 O 0.81018(11) -0.0390(2) -0.04703(11) 0.0267(7) Uani 1 d .
C41 C 0.8018(2) 0.0398(3) -0.0594(2) 0.0247(11) Uani 1 d .
C42 C 0.7926(2) 0.0714(3) -0.1120(2) 0.0243(10) Uani 1 d .
C43 C 0.7800(2) 0.1560(3) -0.1198(2) 0.0278(11) Uani 1 d .
H43 H 0.7725(2) 0.1774(3) -0.1549(2) 0.033 Uiso 1 calc R
C44 C 0.7776(2) 0.2140(3) -0.0788(2) 0.0278(11) Uani 1 d .
C45 C 0.7893(2) 0.1850(3) -0.0280(2) 0.0285(11) Uani 1 d .
H45 H 0.7888(2) 0.2230(3) -0.0001(2) 0.034 Uiso 1 calc R
C46 C 0.8023(2) 0.0984(3) -0.0165(2) 0.0235(10) Uani 1 d .
N47 N 0.81578(14) 0.0625(2) 0.03124(14) 0.0250(8) Uani 1 d .
C48 C 0.8192(2) 0.1134(2) 0.0770(2) 0.0224(10) Uani 1 d .
C49 C 0.7726(2) 0.1367(2) 0.0913(2) 0.0289(11) Uani 1 d .
H49 H 0.7371(2) 0.1232(2) 0.0690(2) 0.035 Uiso 1 calc R
C50 C 0.7785(2) 0.1801(2) 0.1387(2) 0.0287(11) Uani 1 d .
H50 H 0.7466(2) 0.1961(2) 0.1486(2) 0.034 Uiso 1 calc R
C51 C 0.8298(2) 0.2006(2) 0.1716(2) 0.0250(11) Uani 1 d .
H51 H 0.8333(2) 0.2297(2) 0.2040(2) 0.030 Uiso 1 calc R
C52 C 0.8760(2) 0.1780(2) 0.1567(2) 0.0246(11) Uani 1 d .
C53 C 0.8704(2) 0.1357(2) 0.1093(2) 0.0242(11) Uani 1 d .
H53 H 0.9023(2) 0.1218(2) 0.0989(2) 0.029 Uiso 1 calc R
N54 N 0.93035(14) 0.1963(2) 0.18957(13) 0.0242(9) Uani 1 d .
C55 C 0.9487(2) 0.2762(2) 0.1894(2) 0.0217(10) Uani 1 d .
C56 C 0.9185(2) 0.3465(2) 0.1625(2) 0.0231(10) Uani 1 d .
H56 H 0.8807(2) 0.3401(2) 0.1441(2) 0.028 Uiso 1 calc R
C57 C 0.9433(2) 0.4228(3) 0.1630(2) 0.0236(10) Uani 1 d .
C58 C 1.0010(2) 0.4286(3) 0.1879(2) 0.0274(11) Uani 1 d .
H58 H 1.0185(2) 0.4812(3) 0.1856(2) 0.033 Uiso 1 calc R
C59 C 1.0331(2) 0.3639(2) 0.2147(2) 0.0256(11) Uani 1 d .
O60 O 1.02890(11) 0.2222(2) 0.24744(11) 0.0261(7) Uani 1 d .
C60 C 1.0059(2) 0.2861(3) 0.2194(2) 0.0248(11) Uani 1 d .
C61 C 0.7952(2) 0.0113(3) -0.1569(2) 0.0285(11) Uani 1 d .
C62 C 0.8519(2) -0.0315(3) -0.1436(2) 0.0369(12) Uani 1 d .
H62A H 0.8534(2) -0.0699(3) -0.1725(2) 0.055 Uiso 1 calc R
H62B H 0.8580(2) -0.0638(3) -0.1106(2) 0.055 Uiso 1 calc R
H62C H 0.8805(2) 0.0119(3) -0.1392(2) 0.055 Uiso 1 calc R
C63 C 0.7872(2) 0.0578(3) -0.2098(2) 0.0364(12) Uani 1 d .
H63A H 0.7893(2) 0.0170(3) -0.2373(2) 0.055 Uiso 1 calc R
H63B H 0.8161(2) 0.1005(3) -0.2061(2) 0.055 Uiso 1 calc R
H63C H 0.7512(2) 0.0856(3) -0.2199(2) 0.055 Uiso 1 calc R
C64 C 0.7497(2) -0.0566(3) -0.1647(2) 0.0354(12) Uani 1 d .
H64A H 0.7516(2) -0.0949(3) -0.1935(2) 0.053 Uiso 1 calc R
H64B H 0.7137(2) -0.0290(3) -0.1737(2) 0.053 Uiso 1 calc R
H64C H 0.7551(2) -0.0891(3) -0.1319(2) 0.053 Uiso 1 calc R
C65 C 0.7608(2) 0.3060(3) -0.0945(2) 0.0341(12) Uani 1 d .
C66 C 0.7650(2) 0.3618(3) -0.0459(2) 0.0410(13) Uani 1 d .
H66A H 0.7419(2) 0.3381(3) -0.0251(2) 0.062 Uiso 1 calc R
H66B H 0.7524(2) 0.4193(3) -0.0575(2) 0.062 Uiso 1 calc R
H66C H 0.8033(2) 0.3638(3) -0.0240(2) 0.062 Uiso 1 calc R
C67 C 0.7006(2) 0.3056(3) -0.1294(2) 0.0490(15) Uani 1 d .
H67A H 0.6770(2) 0.2812(3) -0.1093(2) 0.073 Uiso 1 calc R
H67B H 0.6976(2) 0.2715(3) -0.1612(2) 0.073 Uiso 1 calc R
H67C H 0.6888(2) 0.3638(3) -0.1397(2) 0.073 Uiso 1 calc R
C68 C 0.7969(2) 0.3440(3) -0.1262(2) 0.0445(14) Uani 1 d .
H68A H 0.7945(2) 0.3089(3) -0.1575(2) 0.067 Uiso 1 calc R
H68B H 0.8350(2) 0.3461(3) -0.1040(2) 0.067 Uiso 1 calc R
H68C H 0.7842(2) 0.4016(3) -0.1375(2) 0.067 Uiso 1 calc R
C69 C 0.9119(2) 0.5018(2) 0.1367(2) 0.0274(11) Uani 1 d .
C70 C 0.9175(2) 0.5715(3) 0.1787(2) 0.0393(13) Uani 1 d .
H70A H 0.9565(2) 0.5839(3) 0.1949(2) 0.059 Uiso 1 calc R
H70B H 0.9009(2) 0.5521(3) 0.2061(2) 0.059 Uiso 1 calc R
H70C H 0.8987(2) 0.6228(3) 0.1619(2) 0.059 Uiso 1 calc R
C71 C 0.9363(2) 0.5348(3) 0.0935(2) 0.0475(14) Uani 1 d .
H71A H 0.9756(2) 0.5460(3) 0.1088(2) 0.071 Uiso 1 calc R
H71B H 0.9176(2) 0.5873(3) 0.0785(2) 0.071 Uiso 1 calc R
H71C H 0.9314(2) 0.4922(3) 0.0654(2) 0.071 Uiso 1 calc R
C72 C 0.8506(2) 0.4845(3) 0.1125(2) 0.0433(13) Uani 1 d .
H72A H 0.8348(2) 0.4633(3) 0.1400(2) 0.065 Uiso 1 calc R
H72B H 0.8458(2) 0.4419(3) 0.0843(2) 0.065 Uiso 1 calc R
H72C H 0.8321(2) 0.5370(3) 0.0975(2) 0.065 Uiso 1 calc R
C73 C 1.0954(2) 0.3717(3) 0.2391(2) 0.0346(12) Uani 1 d .
C74 C 1.1252(2) 0.2984(3) 0.2202(2) 0.0396(13) Uani 1 d .
H74A H 1.1649(2) 0.3041(3) 0.2360(2) 0.059 Uiso 1 calc R
H74B H 1.1169(2) 0.3002(3) 0.1814(2) 0.059 Uiso 1 calc R
H74C H 1.1128(2) 0.2442(3) 0.2310(2) 0.059 Uiso 1 calc R
C75 C 1.1173(2) 0.4550(3) 0.2222(2) 0.0409(13) Uani 1 d .
H75A H 1.1571(2) 0.4584(3) 0.2383(2) 0.061 Uiso 1 calc R
H75B H 1.0994(2) 0.5033(3) 0.2340(2) 0.061 Uiso 1 calc R
H75C H 1.1092(2) 0.4564(3) 0.1834(2) 0.061 Uiso 1 calc R
C76 C 1.1080(2) 0.3705(3) 0.2997(2) 0.0459(14) Uani 1 d .
H76A H 1.1478(2) 0.3755(3) 0.3157(2) 0.069 Uiso 1 calc R
H76B H 1.0950(2) 0.3172(3) 0.3110(2) 0.069 Uiso 1 calc R
H76C H 1.0894(2) 0.4182(3) 0.3113(2) 0.069 Uiso 1 calc R
O81 O 0.81341(12) -0.1931(2) 0.00290(11) 0.0259(7) Uani 1 d .
C81 C 0.8606(2) -0.2206(2) 0.0015(2) 0.0240(11) Uani 1 d .
C82 C 0.8681(2) -0.2957(2) -0.0264(2) 0.0240(10) Uani 1 d .
C83 C 0.9212(2) -0.3168(3) -0.0236(2) 0.0266(11) Uani 1 d .
H83 H 0.9267(2) -0.3666(3) -0.0418(2) 0.032 Uiso 1 calc R
C84 C 0.9694(2) -0.2699(2) 0.0044(2) 0.0239(11) Uani 1 d .
C85 C 0.9617(2) -0.1984(2) 0.0302(2) 0.0246(11) Uani 1 d .
H85 H 0.9927(2) -0.1663(2) 0.0492(2) 0.029 Uiso 1 calc R
C86 C 0.9084(2) -0.1710(2) 0.0292(2) 0.0231(10) Uani 1 d .
N87 N 0.89559(14) -0.0992(2) 0.05007(13) 0.0232(9) Uani 1 d .
C88 C 0.9384(2) -0.0415(2) 0.0745(2) 0.0221(10) Uani 1 d .
C89 C 0.9589(2) 0.0148(2) 0.0437(2) 0.0239(10) Uani 1 d .
H89 H 0.9467(2) 0.0120(2) 0.0061(2) 0.029 Uiso 1 calc R
C90 C 0.9972(2) 0.0747(3) 0.0687(2) 0.0229(10) Uani 1 d .
H90 H 1.0120(2) 0.1122(3) 0.0480(2) 0.027 Uiso 1 calc R
C91 C 1.0142(2) 0.0808(3) 0.1233(2) 0.0247(10) Uani 1 d .
H91 H 1.0392(2) 0.1241(3) 0.1399(2) 0.030 Uiso 1 calc R
C92 C 0.9948(2) 0.0238(2) 0.1538(2) 0.0215(10) Uani 1 d .
C93 C 0.9571(2) -0.0380(2) 0.1291(2) 0.0223(10) Uani 1 d .
H93 H 0.9443(2) -0.0780(2) 0.1499(2) 0.027 Uiso 1 calc R
N94 N 1.01153(14) 0.0319(2) 0.20974(13) 0.0241(9) Uani 1 d .
C95 C 1.0383(2) -0.0318(3) 0.2398(2) 0.0252(11) Uani 1 d .
C96 C 1.0538(2) -0.1103(3) 0.2214(2) 0.0306(11) Uani 1 d .
H96 H 1.0473(2) -0.1198(3) 0.1845(2) 0.037 Uiso 1 calc R
C97 C 1.0778(2) -0.1715(3) 0.2568(2) 0.0320(12) Uani 1 d .
C98 C 1.0884(2) -0.1544(3) 0.3119(2) 0.0324(12) Uani 1 d .
H98 H 1.1052(2) -0.1981(3) 0.3358(2) 0.039 Uiso 1 calc R
C99 C 1.0764(2) -0.0807(3) 0.3333(2) 0.0265(11) Uani 1 d .
O100 O 1.03445(12) 0.0561(2) 0.30984(11) 0.0269(7) Uani 1 d .
C100 C 1.0501(2) -0.0159(3) 0.2960(2) 0.0246(10) Uani 1 d .
C101 C 0.8180(2) -0.3455(3) -0.0584(2) 0.0291(11) Uani 1 d .
C102 C 0.7813(2) -0.2881(3) -0.1013(2) 0.0380(13) Uani 1 d .
H10A H 0.7492(2) -0.3203(3) -0.1217(2) 0.057 Uiso 1 calc R
H10B H 0.8021(2) -0.2680(3) -0.1251(2) 0.057 Uiso 1 calc R
H10C H 0.7690(2) -0.2395(3) -0.0844(2) 0.057 Uiso 1 calc R
C103 C 0.8346(2) -0.4219(3) -0.0865(2) 0.0429(13) Uani 1 d .
H10D H 0.8015(2) -0.4522(3) -0.1066(2) 0.064 Uiso 1 calc R
H10E H 0.8578(2) -0.4601(3) -0.0601(2) 0.064 Uiso 1 calc R
H10F H 0.8550(2) -0.4022(3) -0.1108(2) 0.064 Uiso 1 calc R
C104 C 0.7852(2) -0.3786(3) -0.0214(2) 0.0370(12) Uani 1 d .
H10G H 0.7531(2) -0.4104(3) -0.0422(2) 0.056 Uiso 1 calc R
H10H H 0.7729(2) -0.3306(3) -0.0040(2) 0.056 Uiso 1 calc R
H10I H 0.8085(2) -0.4158(3) 0.0055(2) 0.056 Uiso 1 calc R
C105 C 1.0260(2) -0.3010(2) 0.0021(2) 0.0263(11) Uani 1 d .
C106 C 1.0266(2) -0.3103(3) -0.0556(2) 0.0342(12) Uani 1 d .
H10J H 0.9973(2) -0.3492(3) -0.0741(2) 0.051 Uiso 1 calc R
H10K H 1.0622(2) -0.3328(3) -0.0568(2) 0.051 Uiso 1 calc R
H10L H 1.0205(2) -0.2547(3) -0.0730(2) 0.051 Uiso 1 calc R
C107 C 1.0382(2) -0.3875(3) 0.0301(2) 0.0355(12) Uani 1 d .
H10M H 1.0092(2) -0.4278(3) 0.0130(2) 0.053 Uiso 1 calc R
H10N H 1.0393(2) -0.3810(3) 0.0675(2) 0.053 Uiso 1 calc R
H10O H 1.0737(2) -0.4086(3) 0.0277(2) 0.053 Uiso 1 calc R
C108 C 1.0719(2) -0.2402(3) 0.0299(2) 0.0328(12) Uani 1 d .
H10P H 1.0722(2) -0.2336(3) 0.0671(2) 0.049 Uiso 1 calc R
H10Q H 1.0657(2) -0.1849(3) 0.0122(2) 0.049 Uiso 1 calc R
H10R H 1.1073(2) -0.2631(3) 0.0284(2) 0.049 Uiso 1 calc R
C109 C 1.0901(2) -0.2609(3) 0.2407(2) 0.0412(13) Uani 1 d .
C110 C 1.1512(2) -0.2824(3) 0.2638(2) 0.0437(14) Uani 1 d .
H11A H 1.1615(2) -0.2765(3) 0.3024(2) 0.066 Uiso 1 calc R
H11B H 1.1733(2) -0.2436(3) 0.2491(2) 0.066 Uiso 1 calc R
H11C H 1.1577(2) -0.3409(3) 0.2545(2) 0.066 Uiso 1 calc R
C111 C 1.0551(2) -0.3238(3) 0.2624(2) 0.057(2) Uani 1 d .
H11D H 1.0640(2) -0.3182(3) 0.3010(2) 0.086 Uiso 1 calc R
H11E H 1.0629(2) -0.3818(3) 0.2533(2) 0.086 Uiso 1 calc R
H11F H 1.0160(2) -0.3114(3) 0.2466(2) 0.086 Uiso 1 calc R
C112 C 1.0755(3) -0.2707(3) 0.1806(2) 0.067(2) Uani 1 d .
H11G H 1.0839(3) -0.3286(3) 0.1718(2) 0.100 Uiso 1 calc R
H11H H 1.0970(3) -0.2303(3) 0.1662(2) 0.100 Uiso 1 calc R
H11I H 1.0362(3) -0.2596(3) 0.1651(2) 0.100 Uiso 1 calc R
C113 C 1.0885(2) -0.0660(3) 0.3927(2) 0.0271(11) Uani 1 d .
C114 C 1.1166(2) -0.1425(3) 0.4246(2) 0.0365(12) Uani 1 d .
H11J H 1.1238(2) -0.1306(3) 0.4626(2) 0.055 Uiso 1 calc R
H11K H 1.1514(2) -0.1536(3) 0.4167(2) 0.055 Uiso 1 calc R
H11L H 1.0927(2) -0.1922(3) 0.4152(2) 0.055 Uiso 1 calc R
C115 C 1.0345(2) -0.0499(3) 0.4068(2) 0.0354(12) Uani 1 d .
H11M H 1.0425(2) -0.0404(3) 0.4451(2) 0.053 Uiso 1 calc R
H11N H 1.0104(2) -0.0992(3) 0.3966(2) 0.053 Uiso 1 calc R
H11O H 1.0163(2) 0.0003(3) 0.3877(2) 0.053 Uiso 1 calc R
C116 C 1.1267(2) 0.0107(3) 0.4084(2) 0.0371(12) Uani 1 d .
H11P H 1.1347(2) 0.0205(3) 0.4466(2) 0.056 Uiso 1 calc R
H11Q H 1.1088(2) 0.0609(3) 0.3891(2) 0.056 Uiso 1 calc R
H11R H 1.1611(2) -0.0003(3) 0.3994(2) 0.056 Uiso 1 calc R
O200 O 0.7178(5) 0.1555(8) 0.3493(6) 0.167(6) Uani 0.50 d P
C200 C 0.7610(8) 0.1935(11) 0.3538(10) 0.129(8) Uani 0.50 d P
C202 C 0.7851(7) 0.2130(10) 0.3115(7) 0.120(6) Uani 0.50 d P
H20A H 0.7636(7) 0.1858(10) 0.2787(7) 0.179 Uiso 0.50 calc PR
H20B H 0.8229(7) 0.1918(10) 0.3208(7) 0.179 Uiso 0.50 calc PR
H20C H 0.7851(7) 0.2745(10) 0.3063(7) 0.179 Uiso 0.50 calc PR
C201 C 0.7897(7) 0.2315(9) 0.4106(8) 0.126(6) Uani 0.50 d P
H20D H 0.7695(7) 0.2138(9) 0.4355(8) 0.188 Uiso 0.50 calc PR
H20E H 0.7899(7) 0.2936(9) 0.4085(8) 0.188 Uiso 0.50 calc PR
H20F H 0.8276(7) 0.2108(9) 0.4229(8) 0.188 Uiso 0.50 calc PR

loop_
_atom_type_symbol
_atom_type_description
_atom_type_scat_dispersion_real
_atom_type_scat_dispersion_imag
_atom_type_scat_source
C C 0.0033 0.0016 'International Tables Vol C Tables 4.2.6.8 and 6.1.1.4'
H H 0.0000 0.0000 'International Tables Vol C Tables 4.2.6.8 and 6.1.1.4'
N N 0.0061 0.0033 'International Tables Vol C Tables 4.2.6.8 and 6.1.1.4'
O O 0.0106 0.0060 'International Tables Vol C Tables 4.2.6.8 and 6.1.1.4'
Fe Fe 0.3463 0.8444 'International Tables Vol C Tables 4.2.6.8 and 6.1.1.4'

loop_
_geom_angle_atom_site_label_1
_geom_angle_atom_site_label_2
_geom_angle_atom_site_label_3
_geom_angle
O1 Fe1 O41 88.65(12)
O1 Fe1 O81 92.98(11)
O41 Fe1 O81 86.08(11)
O1 Fe1 N87 170.17(12)
O41 Fe1 N87 94.49(12)
O81 Fe1 N87 77.97(12)
O1 Fe1 N7 77.68(13)
O41 Fe1 N7 163.61(13)
O81 Fe1 N7 103.44(12)
N87 Fe1 N7 100.49(13)
O1 Fe1 N47 90.05(12)
O41 Fe1 N47 77.09(12)
O81 Fe1 N47 162.82(13)
N87 Fe1 N47 99.73(13)
N7 Fe1 N47 93.72(13)
O60 Fe2 O20 90.51(11)
O60 Fe2 O100 98.66(11)
O20 Fe2 O100 83.14(11)
O60 Fe2 N94 101.26(12)
O20 Fe2 N94 157.97(12)
O100 Fe2 N94 76.76(12)
O60 Fe2 N54 77.44(12)
O20 Fe2 N54 97.80(12)
O100 Fe2 N54 175.97(13)
N94 Fe2 N54 102.87(13)
O60 Fe2 N14 164.92(12)
O20 Fe2 N14 77.19(12)
O100 Fe2 N14 88.62(12)
N94 Fe2 N14 93.24(13)
N54 Fe2 N14 95.41(13)
C1 O1 Fe1 115.7(3)
O1 C1 C2 123.7(4)
O1 C1 C6 116.8(4)
C2 C1 C6 119.5(4)
C3 C2 C1 117.2(4)
C3 C2 C21 123.9(4)
C1 C2 C21 118.7(4)
C2 C3 C4 124.1(4)
C5 C4 C3 119.3(4)
C5 C4 C25 119.6(4)
C3 C4 C25 121.1(4)
C4 C5 C6 120.3(4)
N7 C6 C5 127.4(4)
N7 C6 C1 113.0(4)
C5 C6 C1 119.6(4)
C6 N7 C8 119.6(4)
C6 N7 Fe1 113.5(3)
C8 N7 Fe1 125.4(3)
C13 C8 C9 119.1(4)
C13 C8 N7 121.1(4)
C9 C8 N7 119.6(4)
C10 C9 C8 119.0(4)
C9 C10 C11 121.8(4)
C10 C11 C12 119.7(4)
C13 C12 C11 118.7(4)
C13 C12 N14 119.8(4)
C11 C12 N14 121.3(4)
C12 C13 C8 121.5(4)
C15 N14 C12 118.4(3)
C15 N14 Fe2 111.4(3)
C12 N14 Fe2 127.9(3)
N14 C15 C16 126.4(4)
N14 C15 C20 114.5(4)
C16 C15 C20 119.1(4)
C17 C16 C15 121.1(4)
C16 C17 C18 118.4(4)
C16 C17 C29 122.7(4)
C18 C17 C29 118.9(4)
C19 C18 C17 124.5(4)
C18 C19 C20 117.0(4)
C18 C19 C33 123.4(4)
C20 C19 C33 119.6(4)
C20 O20 Fe2 115.3(2)
O20 C20 C19 123.9(4)
O20 C20 C15 116.4(4)
C19 C20 C15 119.7(4)
C22 C21 C24 108.6(4)
C22 C21 C2 110.3(4)
C24 C21 C2 110.8(4)
C22 C21 C23 110.0(4)
C24 C21 C23 107.0(4)
C2 C21 C23 110.1(4)
C26 C25 C28 110.7(5)
C26 C25 C4 108.7(4)
C28 C25 C4 113.5(4)
C26 C25 C27 108.4(5)
C28 C25 C27 105.5(4)
C4 C25 C27 109.9(4)
C30 C29 C31 108.3(4)
C30 C29 C32 110.0(4)
C31 C29 C32 108.0(4)
C30 C29 C17 107.7(4)
C31 C29 C17 112.2(4)
C32 C29 C17 110.7(4)
C35 C33 C34 107.5(4)
C35 C33 C36 107.8(4)
C34 C33 C36 109.9(4)
C35 C33 C19 111.9(4)
C34 C33 C19 109.9(4)
C36 C33 C19 109.6(4)
C41 O41 Fe1 116.9(3)
O41 C41 C42 123.5(4)
O41 C41 C46 117.0(4)
C42 C41 C46 119.5(4)
C43 C42 C41 116.8(4)
C43 C42 C61 123.1(4)
C41 C42 C61 120.1(4)
C42 C43 C44 124.7(4)
C45 C44 C43 118.6(4)
C45 C44 C65 123.2(4)
C43 C44 C65 118.2(4)
C44 C45 C46 120.3(4)
N47 C46 C45 126.4(4)
N47 C46 C41 113.8(4)
C45 C46 C41 119.9(4)
C46 N47 C48 119.6(3)
C46 N47 Fe1 112.7(3)
C48 N47 Fe1 126.3(3)
C53 C48 C49 119.4(4)
C53 C48 N47 118.9(4)
C49 C48 N47 121.6(4)
C48 C49 C50 119.3(4)
C51 C50 C49 121.2(4)
C52 C51 C50 119.1(4)
C51 C52 C53 120.0(4)
C51 C52 N54 121.7(4)
C53 C52 N54 118.3(4)
C48 C53 C52 121.0(4)
C55 N54 C52 117.5(3)
C55 N54 Fe2 112.6(3)
C52 N54 Fe2 128.7(2)
N54 C55 C56 126.6(4)
N54 C55 C60 113.2(4)
C56 C55 C60 120.2(4)
C57 C56 C55 120.4(4)
C56 C57 C58 118.3(4)
C56 C57 C69 122.5(4)
C58 C57 C69 119.3(4)
C59 C58 C57 124.8(4)
C58 C59 C60 116.9(4)
C58 C59 C73 123.2(4)
C60 C59 C73 119.9(4)
C60 O60 Fe2 116.9(3)
O60 C60 C59 124.7(4)
O60 C60 C55 116.7(4)
C59 C60 C55 118.6(4)
C42 C61 C63 112.4(3)
C42 C61 C62 109.8(4)
C63 C61 C62 106.9(4)
C42 C61 C64 109.8(4)
C63 C61 C64 108.0(4)
C62 C61 C64 109.9(3)
C68 C65 C66 108.6(4)
C68 C65 C44 110.7(4)
C66 C65 C44 111.8(4)
C68 C65 C67 108.9(4)
C66 C65 C67 108.8(4)
C44 C65 C67 108.1(4)
C72 C69 C71 109.1(4)
C72 C69 C57 112.3(3)
C71 C69 C57 110.1(4)
C72 C69 C70 107.7(4)
C71 C69 C70 108.4(4)
C57 C69 C70 109.1(4)
C59 C73 C76 108.8(4)
C59 C73 C74 110.3(4)
C76 C73 C74 110.4(4)
C59 C73 C75 111.1(4)
C76 C73 C75 108.9(4)
C74 C73 C75 107.2(4)
C81 O81 Fe1 115.2(3)
O81 C81 C82 123.6(4)
O81 C81 C86 117.2(4)
C82 C81 C86 119.1(4)
C83 C82 C81 116.5(4)
C83 C82 C101 123.8(4)
C81 C82 C101 119.7(4)
C82 C83 C84 125.6(4)
C85 C84 C83 117.4(4)
C85 C84 C105 123.6(4)
C83 C84 C105 119.0(4)
C84 C85 C86 121.1(4)
N87 C86 C85 126.5(4)
N87 C86 C81 113.3(4)
C85 C86 C81 120.2(4)
C86 N87 C88 118.9(3)
C86 N87 Fe1 113.9(3)
C88 N87 Fe1 125.7(2)
C93 C88 C89 120.2(4)
C93 C88 N87 119.2(4)
C89 C88 N87 120.5(4)
C90 C89 C88 119.1(4)
C91 C90 C89 121.0(4)
C90 C91 C92 119.9(4)
C91 C92 C93 119.6(4)
C91 C92 N94 119.4(4)
C93 C92 N94 120.9(4)
C88 C93 C92 120.1(4)
C95 N94 C92 119.9(3)
C95 N94 Fe2 114.5(3)
C92 N94 Fe2 123.7(3)
N94 C95 C96 126.5(4)
N94 C95 C100 113.4(4)
C96 C95 C100 120.1(4)
C97 C96 C95 120.0(4)
C96 C97 C98 118.7(4)
C96 C97 C109 123.6(4)
C98 C97 C109 117.5(4)
C99 C98 C97 125.6(4)
C98 C99 C100 116.0(4)
C98 C99 C113 123.3(4)
C100 C99 C113 120.7(4)
C100 O100 Fe2 115.5(3)
O100 C100 C95 116.8(4)
O100 C100 C99 123.5(4)
C95 C100 C99 119.7(4)
C82 C101 C103 111.8(4)
C82 C101 C102 109.8(3)
C103 C101 C102 107.5(4)
C82 C101 C104 110.0(4)
C103 C101 C104 108.0(3)
C102 C101 C104 109.7(4)
C108 C105 C106 108.4(4)
C108 C105 C84 112.1(3)
C106 C105 C84 109.9(4)
C108 C105 C107 107.8(4)
C106 C105 C107 109.5(3)
C84 C105 C107 109.1(3)
C112 C109 C97 111.8(4)
C112 C109 C110 108.0(4)
C97 C109 C110 111.0(4)
C112 C109 C111 108.6(4)
C97 C109 C111 107.9(4)
C110 C109 C111 109.5(4)
C99 C113 C114 111.9(4)
C99 C113 C116 109.1(3)
C114 C113 C116 108.3(4)
C99 C113 C115 109.7(4)
C114 C113 C115 107.8(4)
C116 C113 C115 110.1(4)
O200 C200 C202 126.2(23)
O200 C200 C201 116.0(21)
C202 C200 C201 117.5(15)

loop_
_geom_bond_atom_site_label_1
_geom_bond_atom_site_label_2
_geom_bond_distance
Fe1 O1 2.006(3)
Fe1 O41 2.013(3)
Fe1 O81 2.019(3)
Fe1 N87 2.070(3)
Fe1 N7 2.083(3)
Fe1 N47 2.124(3)
Fe2 O60 2.004(3)
Fe2 O20 2.004(3)
Fe2 O100 2.046(3)
Fe2 N94 2.073(3)
Fe2 N54 2.097(3)
Fe2 N14 2.139(3)
O1 C1 1.285(5)
C1 C2 1.428(6)
C1 C6 1.462(6)
C2 C3 1.377(6)
C2 C21 1.535(6)
C3 C4 1.422(6)
C4 C5 1.368(6)
C4 C25 1.539(6)
C5 C6 1.416(6)
C6 N7 1.335(5)
N7 C8 1.425(5)
C8 C13 1.390(5)
C8 C9 1.403(6)
C9 C10 1.375(6)
C10 C11 1.377(6)
C11 C12 1.401(6)
C12 C13 1.383(6)
C12 N14 1.426(5)
N14 C15 1.326(5)
C15 C16 1.418(6)
C15 C20 1.459(6)
C16 C17 1.355(6)
C17 C18 1.433(6)
C17 C29 1.540(6)
C18 C19 1.373(6)
C19 C20 1.420(6)
C19 C33 1.542(6)
O20 C20 1.292(5)
C21 C22 1.523(6)
C21 C24 1.534(6)
C21 C23 1.540(6)
C25 C26 1.496(7)
C25 C28 1.514(7)
C25 C27 1.554(7)
C29 C30 1.531(7)
C29 C31 1.531(6)
C29 C32 1.537(7)
C33 C35 1.532(6)
C33 C34 1.532(6)
C33 C36 1.538(6)
O41 C41 1.287(5)
C41 C42 1.426(6)
C41 C46 1.454(6)
C42 C43 1.374(5)
C42 C61 1.529(6)
C43 C44 1.427(6)
C44 C45 1.364(6)
C44 C65 1.536(6)
C45 C46 1.417(5)
C46 N47 1.332(5)
N47 C48 1.429(5)
C48 C53 1.383(6)
C48 C49 1.387(6)
C49 C50 1.392(6)
C50 C51 1.383(6)
C51 C52 1.382(6)
C52 C53 1.385(5)
C52 N54 1.435(5)
N54 C55 1.344(5)
C55 C56 1.418(5)
C55 C60 1.452(6)
C56 C57 1.357(5)
C57 C58 1.429(6)
C57 C69 1.534(6)
C58 C59 1.371(6)
C59 C60 1.431(6)
C59 C73 1.533(6)
O60 C60 1.287(5)
C61 C63 1.535(6)
C61 C62 1.537(6)
C61 C64 1.546(6)
C65 C68 1.525(6)
C65 C66 1.530(6)
C65 C67 1.543(6)
C69 C72 1.529(6)
C69 C71 1.531(6)
C69 C70 1.536(6)
C73 C76 1.534(6)
C73 C74 1.541(6)
C73 C75 1.541(6)
O81 C81 1.283(5)
C81 C82 1.434(5)
C81 C86 1.455(6)
C82 C83 1.368(6)
C82 C101 1.529(6)
C83 C84 1.442(6)
C84 C85 1.358(5)
C84 C105 1.536(6)
C85 C86 1.413(6)
C86 N87 1.338(5)
N87 C88 1.424(5)
C88 C93 1.381(6)
C88 C89 1.396(5)
C89 C90 1.380(5)
C90 C91 1.380(5)
C91 C92 1.386(5)
C92 C93 1.390(5)
C92 N94 1.416(5)
N94 C95 1.339(5)
C95 C96 1.424(6)
C95 C100 1.442(6)
C96 C97 1.360(6)
C97 C98 1.423(6)
C97 C109 1.529(6)
C98 C99 1.363(6)
C99 C100 1.443(6)
C99 C113 1.521(6)
O100 C100 1.290(5)
C101 C103 1.534(6)
C101 C102 1.538(6)
C101 C104 1.539(6)
C105 C108 1.527(6)
C105 C106 1.529(6)
C105 C107 1.539(5)
C109 C112 1.527(6)
C109 C110 1.534(6)
C109 C111 1.545(7)
C113 C114 1.527(6)
C113 C116 1.531(6)
C113 C115 1.540(6)
O200 C200 1.23(2)
C200 C202 1.44(2)
C200 C201 1.58(2)
